data_4349994
loop_
_publ_author_name
'Wu, Yi-Gang'
'Wang, Dong-Bo'
'Hu, Juan-Juan'
'Song, Xue-Qing'
'Xie, Cheng-Zhi'
'Ma, Zhong-Ying'
'Xu, Jing-Yuan'

_publ_section_title
;
 An iron(iii) complex selectively mediated cancer cell death: crystal
 structure, DNA targeting and in vitro antitumor activities
;
_journal_issue 4
_journal_name_full 'Inorganic Chemistry Frontiers'
_journal_page_first 1040
_journal_paper_doi 10.1039/C9QI00030E
_journal_volume 6
_journal_year 2019
_chemical_formula_sum 'C20 H18 Cl4 Fe2 N8 O2 S2'
_chemical_formula_weight 720.06
_space_group_IT_number 2
_space_group_name_Hall '-P 1'
_space_group_name_H-M_alt 'P -1'
_symmetry_cell_setting triclinic
_symmetry_space_group_name_H-M 'P -1'
_atom_sites_solution_hydrogens geom
_atom_sites_solution_primary direct
_atom_sites_solution_secondary difmap
_audit_creation_method SHELXL-97
_audit_update_record
;
2017-01-12 deposited with the CCDC.	2019-03-04 downloaded from the CCDC.
;
_cell_angle_alpha 87.832(4)
_cell_angle_beta 75.554(4)
_cell_angle_gamma 80.332(4)
_cell_formula_units_Z 2
_cell_length_a 9.2489(7)
_cell_length_b 11.9004(10)
_cell_length_c 13.3311(10)
_cell_measurement_reflns_used 5217
_cell_measurement_temperature 113(2)
_cell_measurement_theta_max 27.5
_cell_measurement_theta_min 3.1
_cell_volume 1400.71(19)
_computing_cell_refinement crystalclear
_computing_data_collection crystalclear
_computing_data_reduction crystalclear
_computing_molecular_graphics 'Bruker SHELXTL'
_computing_publication_material 'Bruker SHELXTL'
_computing_structure_refinement 'SHELXL-97 (Sheldrick, 1997)'
_computing_structure_solution 'SHELXS-97 (Sheldrick, 1990)'
_diffrn_ambient_temperature 113(2)
_diffrn_measured_fraction_theta_full 0.978
_diffrn_measured_fraction_theta_max 0.978
_diffrn_measurement_device_type 'rigaku saturn'
_diffrn_measurement_method '\w scans'
_diffrn_radiation_monochromator confocal
_diffrn_radiation_source 'rotating anode'
_diffrn_radiation_type MoK\a
_diffrn_radiation_wavelength 0.71073
_diffrn_reflns_av_R_equivalents 0.0262
_diffrn_reflns_av_sigmaI/netI 0.0250
_diffrn_reflns_limit_h_max 11
_diffrn_reflns_limit_h_min -12
_diffrn_reflns_limit_k_max 15
_diffrn_reflns_limit_k_min -15
_diffrn_reflns_limit_l_max 17
_diffrn_reflns_limit_l_min -17
_diffrn_reflns_number 18034
_diffrn_reflns_theta_full 27.56
_diffrn_reflns_theta_max 27.56
_diffrn_reflns_theta_min 3.10
_diffrn_standards_decay_% 0
_diffrn_standards_interval_count 0
_diffrn_standards_interval_time 0
_diffrn_standards_number 0
_exptl_absorpt_coefficient_mu 1.602
_exptl_absorpt_correction_T_max 0.8310
_exptl_absorpt_correction_T_min 0.7614
_exptl_absorpt_correction_type multi-scan
_exptl_crystal_colour red
_exptl_crystal_density_diffrn 1.707
_exptl_crystal_density_method 'not measured'
_exptl_crystal_description block
_exptl_crystal_F_000 724
_exptl_crystal_size_max 0.18
_exptl_crystal_size_mid 0.15
_exptl_crystal_size_min 0.12
_refine_diff_density_max 0.914
_refine_diff_density_min -0.437
_refine_diff_density_rms 0.088
_refine_ls_extinction_method none
_refine_ls_goodness_of_fit_ref 1.052
_refine_ls_hydrogen_treatment mixed
_refine_ls_matrix_type full
_refine_ls_number_parameters 355
_refine_ls_number_reflns 6324
_refine_ls_number_restraints 6
_refine_ls_restrained_S_all 1.052
_refine_ls_R_factor_all 0.0307
_refine_ls_R_factor_gt 0.0299
_refine_ls_shift/su_max 0.001
_refine_ls_shift/su_mean 0.000
_refine_ls_structure_factor_coef Fsqd
_refine_ls_weighting_details 'calc w=1/[\s^2^(Fo^2^)+(0.0476P)^2^+1.0530P] where P=(Fo^2^+2Fc^2^)/3'
_refine_ls_weighting_scheme calc
_refine_ls_wR_factor_gt 0.0817
_refine_ls_wR_factor_ref 0.0824
_reflns_number_gt 6100
_reflns_number_total 6324
_reflns_threshold_expression >2sigma(I)
_cod_data_source_file c9qi00030e2.cif
_cod_data_source_block 2
_cod_depositor_comments
;
The following automatic conversions were performed:

data item '_exptl_absorpt_correction_type' value 'Multi-scan' was
changed to 'multi-scan' in accordance with the
/home/saulius/struct/COD-crude-data/automatic-downloads/DataCite-retrospective/RSC/depositions/lib/dictionaries/cif_core.dic
dictionary named 'cif_core.dic' version 2.4.2 last updated on
2011-04-26.

data item '_symmetry_cell_setting' value 'Triclinic' was changed to
'triclinic' in accordance with the
/home/saulius/struct/COD-crude-data/automatic-downloads/DataCite-retrospective/RSC/depositions/lib/dictionaries/cif_core.dic
dictionary named 'cif_core.dic' version 2.4.2 last updated on
2011-04-26.

Automatic conversion script
Id: cif_fix_values 6909 2019-04-08 15:41:33Z antanas 
;
_cod_original_sg_symbol_H-M P-1
_cod_database_code 4349994

loop_
_symmetry_equiv_pos_as_xyz
'x, y, z'
'-x, -y, -z'

loop_
_atom_site_label
_atom_site_type_symbol
_atom_site_fract_x
_atom_site_fract_y
_atom_site_fract_z
_atom_site_U_iso_or_equiv
_atom_site_adp_type
_atom_site_occupancy
_atom_site_symmetry_multiplicity
_atom_site_calc_flag
_atom_site_refinement_flags
Fe1 Fe 0.08471(2) 0.717973(18) 0.258135(16) 0.01087(7) Uani 1 1 d .
S5 S -0.18546(5) 0.49386(4) 0.46562(3) 0.02092(10) Uani 1 1 d .
S8 S 0.54010(5) 0.60827(4) 0.30481(3) 0.02286(10) Uani 1 1 d .
O1 O 0.18331(14) 0.78599(11) 0.47895(9) 0.0202(3) Uani 1 1 d .
O2 O 0.11990(18) 0.42654(11) 0.20982(10) 0.0283(3) Uani 1 1 d .
N1 N -0.03038(15) 0.72607(11) 0.15269(10) 0.0132(3) Uani 1 1 d .
N2 N 0.23999(16) 0.64564(12) 0.14634(10) 0.0144(3) Uani 1 1 d .
N4 N 0.25463(16) 0.69800(11) 0.32038(10) 0.0137(3) Uani 1 1 d .
N8 N 0.00636(16) 0.58197(11) 0.31501(10) 0.0142(3) Uani 1 1 d .
N6 N -0.07109(15) 0.78323(11) 0.37263(10) 0.0134(3) Uani 1 1 d .
N5 N 0.10209(15) 0.87876(11) 0.23472(10) 0.0132(3) Uani 1 1 d .
N3 N 0.38345(16) 0.60812(13) 0.16105(11) 0.0180(3) Uani 1 1 d .
N7 N -0.15572(16) 0.71237(12) 0.43933(11) 0.0164(3) Uani 1 1 d .
C11 C 0.20052(19) 0.92161(14) 0.15781(12) 0.0162(3) Uani 1 1 d .
H11A H 0.2639 0.8722 0.1045 0.019 Uiso 1 1 calc R
C12 C 0.2123(2) 1.03661(15) 0.15400(14) 0.0212(3) Uani 1 1 d .
H12A H 0.2831 1.0653 0.0988 0.025 Uiso 1 1 calc R
C13 C 0.1201(2) 1.10878(15) 0.23126(14) 0.0219(4) Uani 1 1 d .
H13A H 0.1287 1.1873 0.2305 0.026 Uiso 1 1 calc R
C14 C 0.0145(2) 1.06570(14) 0.31027(13) 0.0182(3) Uani 1 1 d .
H14A H -0.0513 1.1144 0.3632 0.022 Uiso 1 1 calc R
C15 C 0.00763(18) 0.94986(13) 0.30995(12) 0.0143(3) Uani 1 1 d .
C16 C -0.09646(18) 0.89286(14) 0.38823(12) 0.0146(3) Uani 1 1 d .
C17 C -0.2150(2) 0.95291(15) 0.47469(13) 0.0214(3) Uani 1 1 d .
H17A H -0.2706 0.8974 0.5170 0.032 Uiso 1 1 calc R
H17B H -0.2853 1.0085 0.4464 0.032 Uiso 1 1 calc R
H17C H -0.1674 0.9925 0.5177 0.032 Uiso 1 1 calc R
C18 C -0.10621(19) 0.60857(14) 0.40290(12) 0.0150(3) Uani 1 1 d .
C20 C -0.0574(2) 0.39632(15) 0.36951(14) 0.0229(4) Uani 1 1 d .
H20A H 0.0109 0.3424 0.4022 0.027 Uiso 1 1 calc R
H20B H -0.1152 0.3520 0.3369 0.027 Uiso 1 1 calc R
C19 C 0.0339(2) 0.46809(14) 0.28840(13) 0.0187(3) Uani 1 1 d .
C1 C -0.17547(19) 0.77245(14) 0.16295(13) 0.0168(3) Uani 1 1 d .
H1A H -0.2298 0.8112 0.2255 0.020 Uiso 1 1 calc R
C2 C -0.2490(2) 0.76567(15) 0.08502(13) 0.0195(3) Uani 1 1 d .
H2A H -0.3523 0.7988 0.0942 0.023 Uiso 1 1 calc R
C3 C -0.1695(2) 0.70985(15) -0.00637(13) 0.0189(3) Uani 1 1 d .
H3B H -0.2181 0.7034 -0.0603 0.023 Uiso 1 1 calc R
C4 C -0.0179(2) 0.66330(14) -0.01843(13) 0.0179(3) Uani 1 1 d .
H4A H 0.0387 0.6258 -0.0811 0.022 Uiso 1 1 calc R
C5 C 0.04980(19) 0.67215(13) 0.06206(12) 0.0146(3) Uani 1 1 d .
C6 C 0.20744(19) 0.62565(14) 0.06014(12) 0.0163(3) Uani 1 1 d .
C7 C 0.3138(2) 0.55975(18) -0.02838(14) 0.0254(4) Uani 1 1 d D
C9 C 0.4426(2) 0.69476(16) 0.41832(13) 0.0203(3) Uani 1 1 d .
H9A H 0.4452 0.6500 0.4822 0.024 Uiso 1 1 calc R
H9B H 0.4917 0.7622 0.4201 0.024 Uiso 1 1 calc R
C10 C 0.27946(19) 0.73189(13) 0.41084(12) 0.0151(3) Uani 1 1 d .
C8 C 0.38093(19) 0.63885(14) 0.25450(13) 0.0160(3) Uani 1 1 d .
Fe2 Fe 0.62737(3) 0.12510(2) 0.19268(2) 0.02277(8) Uani 1 1 d .
Cl1 Cl 0.50226(5) 0.19971(4) 0.07908(4) 0.02699(11) Uani 1 1 d .
Cl2 Cl 0.51946(6) -0.01110(5) 0.28376(4) 0.03474(13) Uani 1 1 d .
Cl3 Cl 0.64595(8) 0.25901(6) 0.29509(5) 0.04938(16) Uani 1 1 d .
Cl4 Cl 0.85059(5) 0.05244(5) 0.09984(4) 0.03069(11) Uani 1 1 d .
H7A H 0.4158(17) 0.577(2) -0.036(2) 0.057(9) Uiso 1 1 d D
H7B H 0.317(3) 0.4774(11) -0.016(3) 0.082(12) Uiso 1 1 d D
H7C H 0.284(4) 0.579(3) -0.0934(18) 0.110(16) Uiso 1 1 d D

loop_
_atom_site_aniso_label
_atom_site_aniso_U_11
_atom_site_aniso_U_22
_atom_site_aniso_U_33
_atom_site_aniso_U_23
_atom_site_aniso_U_13
_atom_site_aniso_U_12
Fe1 0.01221(12) 0.00958(11) 0.01004(11) -0.00051(8) -0.00222(8) -0.00026(8)
S5 0.0256(2) 0.0171(2) 0.0205(2) 0.00515(15) -0.00383(16) -0.00872(16)
S8 0.0151(2) 0.0320(2) 0.0212(2) -0.00373(17) -0.00739(16) 0.00237(17)
O1 0.0234(6) 0.0212(6) 0.0155(6) -0.0049(5) -0.0045(5) -0.0017(5)
O2 0.0431(8) 0.0159(6) 0.0221(6) -0.0055(5) -0.0010(6) -0.0040(6)
N1 0.0145(6) 0.0119(6) 0.0126(6) 0.0006(5) -0.0027(5) -0.0012(5)
N2 0.0134(6) 0.0133(6) 0.0148(6) -0.0010(5) -0.0030(5) 0.0015(5)
N4 0.0151(6) 0.0130(6) 0.0128(6) -0.0003(5) -0.0036(5) -0.0013(5)
N8 0.0179(7) 0.0123(6) 0.0130(6) 0.0002(5) -0.0050(5) -0.0021(5)
N6 0.0141(6) 0.0136(6) 0.0115(6) 0.0008(5) -0.0017(5) -0.0015(5)
N5 0.0142(6) 0.0124(6) 0.0129(6) -0.0004(5) -0.0041(5) -0.0008(5)
N3 0.0141(7) 0.0212(7) 0.0174(7) -0.0030(5) -0.0048(5) 0.0027(5)
N7 0.0179(7) 0.0153(7) 0.0141(6) 0.0017(5) -0.0001(5) -0.0035(5)
C11 0.0154(8) 0.0167(8) 0.0157(7) 0.0015(6) -0.0027(6) -0.0024(6)
C12 0.0224(9) 0.0204(8) 0.0220(8) 0.0049(6) -0.0047(7) -0.0085(7)
C13 0.0288(9) 0.0144(8) 0.0241(8) 0.0021(6) -0.0079(7) -0.0068(7)
C14 0.0233(9) 0.0130(7) 0.0182(8) -0.0016(6) -0.0063(6) -0.0010(6)
C15 0.0160(7) 0.0132(7) 0.0137(7) -0.0003(5) -0.0050(6) -0.0003(6)
C16 0.0162(7) 0.0135(7) 0.0133(7) -0.0012(5) -0.0038(6) -0.0001(6)
C17 0.0239(9) 0.0178(8) 0.0177(8) -0.0045(6) 0.0017(7) 0.0011(7)
C18 0.0161(7) 0.0161(7) 0.0140(7) 0.0029(6) -0.0050(6) -0.0041(6)
C20 0.0338(10) 0.0152(8) 0.0211(8) 0.0016(6) -0.0076(7) -0.0073(7)
C19 0.0266(9) 0.0137(7) 0.0181(8) 0.0008(6) -0.0093(7) -0.0045(6)
C1 0.0162(8) 0.0166(7) 0.0163(7) -0.0011(6) -0.0039(6) 0.0006(6)
C2 0.0173(8) 0.0210(8) 0.0203(8) 0.0004(6) -0.0071(6) 0.0003(6)
C3 0.0226(9) 0.0187(8) 0.0182(8) 0.0004(6) -0.0102(6) -0.0029(6)
C4 0.0217(8) 0.0177(8) 0.0139(7) -0.0022(6) -0.0052(6) -0.0003(6)
C5 0.0172(8) 0.0129(7) 0.0128(7) -0.0002(5) -0.0027(6) -0.0010(6)
C6 0.0173(8) 0.0165(8) 0.0135(7) -0.0021(6) -0.0025(6) 0.0004(6)
C7 0.0204(9) 0.0333(10) 0.0194(8) -0.0125(7) -0.0027(7) 0.0040(7)
C9 0.0201(8) 0.0244(9) 0.0181(8) -0.0018(6) -0.0073(6) -0.0046(7)
C10 0.0199(8) 0.0118(7) 0.0151(7) 0.0026(5) -0.0057(6) -0.0050(6)
C8 0.0141(7) 0.0158(7) 0.0175(7) 0.0004(6) -0.0041(6) -0.0002(6)
Fe2 0.02186(14) 0.02684(15) 0.01953(13) -0.00130(10) -0.00830(10) 0.00138(11)
Cl1 0.0220(2) 0.0324(2) 0.0310(2) 0.00935(18) -0.01417(18) -0.00738(18)
Cl2 0.0293(3) 0.0365(3) 0.0289(2) 0.0095(2) 0.00201(19) 0.0053(2)
Cl3 0.0586(4) 0.0495(4) 0.0455(3) -0.0208(3) -0.0267(3) 0.0014(3)
Cl4 0.0194(2) 0.0421(3) 0.0284(2) 0.00000(19) -0.00576(17) 0.00087(19)

loop_
_atom_type_symbol
_atom_type_description
_atom_type_scat_dispersion_real
_atom_type_scat_dispersion_imag
_atom_type_scat_source
C C 0.0033 0.0016 'International Tables Vol C Tables 4.2.6.8 and 6.1.1.4'
H H 0.0000 0.0000 'International Tables Vol C Tables 4.2.6.8 and 6.1.1.4'
Cl Cl 0.1484 0.1585 'International Tables Vol C Tables 4.2.6.8 and 6.1.1.4'
Fe Fe 0.3463 0.8444 'International Tables Vol C Tables 4.2.6.8 and 6.1.1.4'
N N 0.0061 0.0033 'International Tables Vol C Tables 4.2.6.8 and 6.1.1.4'
O O 0.0106 0.0060 'International Tables Vol C Tables 4.2.6.8 and 6.1.1.4'
S S 0.1246 0.1234 'International Tables Vol C Tables 4.2.6.8 and 6.1.1.4'

loop_
_geom_angle_atom_site_label_1
_geom_angle_atom_site_label_2
_geom_angle_atom_site_label_3
_geom_angle
N6 Fe1 N2 177.28(6)
N6 Fe1 N4 99.55(6)
N2 Fe1 N4 79.99(6)
N6 Fe1 N8 80.28(6)
N2 Fe1 N8 97.09(6)
N4 Fe1 N8 96.66(6)
N6 Fe1 N5 80.56(6)
N2 Fe1 N5 102.11(6)
N4 Fe1 N5 89.83(6)
N8 Fe1 N5 160.54(6)
N6 Fe1 N1 99.82(6)
N2 Fe1 N1 80.85(6)
N4 Fe1 N1 160.23(6)
N8 Fe1 N1 90.47(6)
N5 Fe1 N1 89.46(6)
C18 S5 C20 90.50(8)
C8 S8 C9 90.59(8)
C1 N1 C5 119.44(14)
C1 N1 Fe1 127.02(11)
C5 N1 Fe1 113.45(11)
C6 N2 N3 120.98(14)
C6 N2 Fe1 119.58(12)
N3 N2 Fe1 119.29(10)
C10 N4 C8 114.04(14)
C10 N4 Fe1 135.49(12)
C8 N4 Fe1 110.41(11)
C18 N8 C19 113.70(14)
C18 N8 Fe1 109.98(11)
C19 N8 Fe1 136.31(12)
C16 N6 N7 120.76(13)
C16 N6 Fe1 120.02(11)
N7 N6 Fe1 119.22(10)
C11 N5 C15 119.51(14)
C11 N5 Fe1 126.53(11)
C15 N5 Fe1 113.84(11)
C8 N3 N2 106.91(13)
C18 N7 N6 106.57(13)
N5 C11 C12 121.61(16)
N5 C11 H11A 119.2
C12 C11 H11A 119.2
C13 C12 C11 119.34(16)
C13 C12 H12A 120.3
C11 C12 H12A 120.3
C12 C13 C14 119.56(16)
C12 C13 H13A 120.2
C14 C13 H13A 120.2
C15 C14 C13 118.54(16)
C15 C14 H14A 120.7
C13 C14 H14A 120.7
N5 C15 C14 121.39(15)
N5 C15 C16 114.11(14)
C14 C15 C16 124.49(15)
N6 C16 C15 111.29(14)
N6 C16 C17 124.61(15)
C15 C16 C17 124.10(14)
C16 C17 H17A 109.5
C16 C17 H17B 109.5
H17A C17 H17B 109.5
C16 C17 H17C 109.5
H17A C17 H17C 109.5
H17B C17 H17C 109.5
N7 C18 N8 123.87(15)
N7 C18 S5 120.56(13)
N8 C18 S5 115.57(12)
C19 C20 S5 107.16(12)
C19 C20 H20A 110.3
S5 C20 H20A 110.3
C19 C20 H20B 110.3
S5 C20 H20B 110.3
H20A C20 H20B 108.5
O2 C19 N8 125.33(16)
O2 C19 C20 121.93(15)
N8 C19 C20 112.74(15)
N1 C1 C2 121.99(15)
N1 C1 H1A 119.0
C2 C1 H1A 119.0
C3 C2 C1 119.01(16)
C3 C2 H2A 120.5
C1 C2 H2A 120.5
C2 C3 C4 119.36(16)
C2 C3 H3B 120.3
C4 C3 H3B 120.3
C5 C4 C3 119.23(15)
C5 C4 H4A 120.4
C3 C4 H4A 120.4
N1 C5 C4 120.94(15)
N1 C5 C6 114.25(14)
C4 C5 C6 124.81(15)
N2 C6 C5 111.60(14)
N2 C6 C7 124.72(16)
C5 C6 C7 123.63(15)
C6 C7 H7A 109.3(17)
C6 C7 H7B 110(2)
H7A C7 H7B 108.0(13)
C6 C7 H7C 111(2)
H7A C7 H7C 108.8(13)
H7B C7 H7C 108.9(14)
C10 C9 S8 107.03(11)
C10 C9 H9A 110.3
S8 C9 H9A 110.3
C10 C9 H9B 110.3
S8 C9 H9B 110.3
H9A C9 H9B 108.6
O1 C10 N4 124.47(16)
O1 C10 C9 122.59(15)
N4 C10 C9 112.94(14)
N3 C8 N4 123.16(15)
N3 C8 S8 121.97(13)
N4 C8 S8 114.87(12)
Cl4 Fe2 Cl3 110.26(3)
Cl4 Fe2 Cl1 104.74(2)
Cl3 Fe2 Cl1 109.86(3)
Cl4 Fe2 Cl2 109.51(2)
Cl3 Fe2 Cl2 110.65(3)
Cl1 Fe2 Cl2 111.66(2)

loop_
_geom_bond_atom_site_label_1
_geom_bond_atom_site_label_2
_geom_bond_distance
Fe1 N6 1.9041(13)
Fe1 N2 1.9076(14)
Fe1 N4 1.9301(14)
Fe1 N8 1.9356(14)
Fe1 N5 1.9539(14)
Fe1 N1 1.9545(14)
S5 C18 1.7447(16)
S5 C20 1.8124(19)
S8 C8 1.7446(17)
S8 C9 1.8132(18)
O1 C10 1.216(2)
O2 C19 1.211(2)
N1 C1 1.338(2)
N1 C5 1.369(2)
N2 C6 1.298(2)
N2 N3 1.387(2)
N4 C10 1.370(2)
N4 C8 1.375(2)
N8 C18 1.366(2)
N8 C19 1.379(2)
N6 C16 1.301(2)
N6 N7 1.3900(18)
N5 C11 1.338(2)
N5 C15 1.365(2)
N3 C8 1.305(2)
N7 C18 1.310(2)
C11 C12 1.389(2)
C11 H11A 0.9500
C12 C13 1.381(3)
C12 H12A 0.9500
C13 C14 1.393(2)
C13 H13A 0.9500
C14 C15 1.391(2)
C14 H14A 0.9500
C15 C16 1.463(2)
C16 C17 1.487(2)
C17 H17A 0.9800
C17 H17B 0.9800
C17 H17C 0.9800
C20 C19 1.526(2)
C20 H20A 0.9900
C20 H20B 0.9900
C1 C2 1.388(2)
C1 H1A 0.9500
C2 C3 1.384(2)
C2 H2A 0.9500
C3 C4 1.390(2)
C3 H3B 0.9500
C4 C5 1.386(2)
C4 H4A 0.9500
C5 C6 1.464(2)
C6 C7 1.486(2)
C7 H7A 0.981(9)
C7 H7B 0.984(9)
C7 H7C 0.980(9)
C9 C10 1.527(2)
C9 H9A 0.9900
C9 H9B 0.9900
Fe2 Cl4 2.1791(6)
Fe2 Cl3 2.1925(6)
Fe2 Cl1 2.2018(5)
Fe2 Cl2 2.2107(6)

loop_
_geom_torsion_atom_site_label_1
_geom_torsion_atom_site_label_2
_geom_torsion_atom_site_label_3
_geom_torsion_atom_site_label_4
_geom_torsion
N6 Fe1 N1 C1 3.61(14)
N2 Fe1 N1 C1 -179.06(14)
N4 Fe1 N1 C1 -164.69(15)
N8 Fe1 N1 C1 83.83(14)
N5 Fe1 N1 C1 -76.70(14)
N6 Fe1 N1 C5 -172.95(11)
N2 Fe1 N1 C5 4.38(11)
N4 Fe1 N1 C5 18.7(2)
N8 Fe1 N1 C5 -92.73(11)
N5 Fe1 N1 C5 106.74(11)
N6 Fe1 N2 C6 99.5(12)
N4 Fe1 N2 C6 180.00(14)
N8 Fe1 N2 C6 84.44(13)
N5 Fe1 N2 C6 -92.35(13)
N1 Fe1 N2 C6 -4.89(13)
N6 Fe1 N2 N3 -76.0(13)
N4 Fe1 N2 N3 4.47(12)
N8 Fe1 N2 N3 -91.08(12)
N5 Fe1 N2 N3 92.13(12)
N1 Fe1 N2 N3 179.58(13)
N6 Fe1 N4 C10 -9.83(16)
N2 Fe1 N4 C10 172.89(16)
N8 Fe1 N4 C10 -91.05(16)
N5 Fe1 N4 C10 70.56(16)
N1 Fe1 N4 C10 158.48(16)
N6 Fe1 N4 C8 173.16(11)
N2 Fe1 N4 C8 -4.11(11)
N8 Fe1 N4 C8 91.94(11)
N5 Fe1 N4 C8 -106.44(11)
N1 Fe1 N4 C8 -18.5(2)
N6 Fe1 N8 C18 -2.38(11)
N2 Fe1 N8 C18 176.90(11)
N4 Fe1 N8 C18 96.21(11)
N5 Fe1 N8 C18 -12.6(2)
N1 Fe1 N8 C18 -102.26(11)
N6 Fe1 N8 C19 176.38(17)
N2 Fe1 N8 C19 -4.34(17)
N4 Fe1 N8 C19 -85.03(17)
N5 Fe1 N8 C19 166.21(16)
N1 Fe1 N8 C19 76.50(17)
N2 Fe1 N6 C16 166.6(12)
N4 Fe1 N6 C16 86.58(13)
N8 Fe1 N6 C16 -178.22(14)
N5 Fe1 N6 C16 -1.64(13)
N1 Fe1 N6 C16 -89.43(13)
N2 Fe1 N6 N7 -12.8(13)
N4 Fe1 N6 N7 -92.83(12)
N8 Fe1 N6 N7 2.37(11)
N5 Fe1 N6 N7 178.95(12)
N1 Fe1 N6 N7 91.16(12)
N6 Fe1 N5 C11 179.61(14)
N2 Fe1 N5 C11 0.18(15)
N4 Fe1 N5 C11 79.90(14)
N8 Fe1 N5 C11 -170.23(15)
N1 Fe1 N5 C11 -80.35(14)
N6 Fe1 N5 C15 3.58(11)
N2 Fe1 N5 C15 -175.85(11)
N4 Fe1 N5 C15 -96.12(11)
N8 Fe1 N5 C15 13.8(2)
N1 Fe1 N5 C15 103.63(11)
C6 N2 N3 C8 -178.93(15)
Fe1 N2 N3 C8 -3.47(18)
C16 N6 N7 C18 178.96(15)
Fe1 N6 N7 C18 -1.64(17)
C15 N5 C11 C12 1.9(2)
Fe1 N5 C11 C12 -173.92(13)
N5 C11 C12 C13 -0.1(3)
C11 C12 C13 C14 -1.5(3)
C12 C13 C14 C15 1.4(3)
C11 N5 C15 C14 -2.0(2)
Fe1 N5 C15 C14 174.32(13)
C11 N5 C15 C16 178.78(14)
Fe1 N5 C15 C16 -4.89(17)
C13 C14 C15 N5 0.4(3)
C13 C14 C15 C16 179.48(16)
N7 N6 C16 C15 178.85(13)
Fe1 N6 C16 C15 -0.55(19)
N7 N6 C16 C17 -0.8(2)
Fe1 N6 C16 C17 179.83(13)
N5 C15 C16 N6 3.6(2)
C14 C15 C16 N6 -175.61(15)
N5 C15 C16 C17 -176.81(15)
C14 C15 C16 C17 4.0(3)
N6 N7 C18 N8 -0.7(2)
N6 N7 C18 S5 -179.77(11)
C19 N8 C18 N7 -176.59(16)
Fe1 N8 C18 N7 2.5(2)
C19 N8 C18 S5 2.56(19)
Fe1 N8 C18 S5 -178.38(8)
C20 S5 C18 N7 -179.76(15)
C20 S5 C18 N8 1.06(14)
C18 S5 C20 C19 -3.88(13)
C18 N8 C19 O2 174.05(18)
Fe1 N8 C19 O2 -4.7(3)
C18 N8 C19 C20 -5.7(2)
Fe1 N8 C19 C20 175.59(13)
S5 C20 C19 O2 -173.61(15)
S5 C20 C19 N8 6.13(19)
C5 N1 C1 C2 1.4(2)
Fe1 N1 C1 C2 -175.00(13)
N1 C1 C2 C3 -0.4(3)
C1 C2 C3 C4 -0.8(3)
C2 C3 C4 C5 1.1(3)
C1 N1 C5 C4 -1.1(2)
Fe1 N1 C5 C4 175.74(12)
C1 N1 C5 C6 179.62(14)
Fe1 N1 C5 C6 -3.54(17)
C3 C4 C5 N1 -0.1(2)
C3 C4 C5 C6 179.08(16)
N3 N2 C6 C5 179.57(14)
Fe1 N2 C6 C5 4.13(19)
N3 N2 C6 C7 2.0(3)
Fe1 N2 C6 C7 -173.48(14)
N1 C5 C6 N2 -0.2(2)
C4 C5 C6 N2 -179.43(16)
N1 C5 C6 C7 177.45(16)
C4 C5 C6 C7 -1.8(3)
C8 S8 C9 C10 5.97(12)
C8 N4 C10 O1 179.30(15)
Fe1 N4 C10 O1 2.4(3)
C8 N4 C10 C9 -0.65(19)
Fe1 N4 C10 C9 -177.57(12)
S8 C9 C10 O1 175.82(13)
S8 C9 C10 N4 -4.23(17)
N2 N3 C8 N4 -0.4(2)
N2 N3 C8 S8 -179.94(11)
C10 N4 C8 N3 -173.84(15)
Fe1 N4 C8 N3 3.9(2)
C10 N4 C8 S8 5.69(18)
Fe1 N4 C8 S8 -176.61(8)
C9 S8 C8 N3 172.60(15)
C9 S8 C8 N4 -6.93(13)
